data_2211527
loop_
_publ_author_name
'Ko\'nczyk, Joanna'
'Marciniak, Bernard'
'Demchenko, Pavlo'
'Bodak, Oksana'
'Pavlyuk, Volodymyr'

_publ_section_title
;
 Erbium dinickel disilicide, ErNi~2~Si~2~
;
_journal_coeditor_code MG2006
_journal_issue 12
_journal_name_full 'Acta Crystallographica Section E'
_journal_page_first i236
_journal_page_last i237
_journal_paper_doi 10.1107/S1600536806044825
_journal_volume 62
_journal_year 2006
_chemical_formula_moiety 'Er Ni2 Si2'
_chemical_formula_sum 'Er Ni2 Si2'
_chemical_formula_weight 340.86
_chemical_name_common 'Erbium dinickel disilicide'
_chemical_name_systematic 'Erbium dinickel disilicon'
_space_group_IT_number 139
_symmetry_cell_setting tetragonal
_symmetry_space_group_name_Hall '-I 4 2'
_symmetry_space_group_name_H-M 'I 4/m m m'
_atom_sites_solution_primary direct
_atom_sites_solution_secondary difmap
_cell_angle_alpha 90.00
_cell_angle_beta 90.00
_cell_angle_gamma 90.00
_cell_formula_units_Z 2
_cell_length_a 3.9431(9)
_cell_length_b 3.9431(9)
_cell_length_c 9.543(2)
_cell_measurement_reflns_used 584
_cell_measurement_temperature 295(2)
_cell_measurement_theta_max 30.08
_cell_measurement_theta_min 4.20
_cell_volume 148.37(6)
_computing_cell_refinement 'CrysAlis CCD'
_computing_data_collection 'CrysAlis CCD (Oxford Diffraction, 2004)'
_computing_data_reduction 'CrysAlis RED (Oxford Diffraction, 2005)'
_computing_molecular_graphics 'DIAMOND (Brandenburg, 1999)'
_computing_publication_material SHELXL97
_computing_structure_refinement 'SHELXL97 (Sheldrick, 1997)'
_computing_structure_solution 'SHELXS97 (Sheldrick, 1997)'
_diffrn_ambient_temperature 295(2)
_diffrn_measured_fraction_theta_full 1.000
_diffrn_measured_fraction_theta_max 1.000
_diffrn_measurement_device_type 'Oxford Xcalibur3 CCD area-detector'
_diffrn_measurement_method \w
_diffrn_radiation_monochromator graphite
_diffrn_radiation_source 'fine-focus sealed tube'
_diffrn_radiation_type MoK\a
_diffrn_radiation_wavelength 0.71073
_diffrn_reflns_av_R_equivalents 0.0292
_diffrn_reflns_av_sigmaI/netI 0.0126
_diffrn_reflns_limit_h_max 5
_diffrn_reflns_limit_h_min -4
_diffrn_reflns_limit_k_max 3
_diffrn_reflns_limit_k_min -5
_diffrn_reflns_limit_l_max 12
_diffrn_reflns_limit_l_min -13
_diffrn_reflns_number 603
_diffrn_reflns_theta_full 30.08
_diffrn_reflns_theta_max 30.08
_diffrn_reflns_theta_min 4.27
_diffrn_standards_number 0
_exptl_absorpt_coefficient_mu 41.058
_exptl_absorpt_correction_T_max 0.432
_exptl_absorpt_correction_T_min 0.094
_exptl_absorpt_correction_type analytical
_exptl_absorpt_process_details '(CrysAlis RED; Oxford Diffraction, 2005)'
_exptl_crystal_colour 'metallic light grey'
_exptl_crystal_density_diffrn 7.629
_exptl_crystal_density_method 'not measured'
_exptl_crystal_description needle
_exptl_crystal_F_000 304
_exptl_crystal_size_max 0.17
_exptl_crystal_size_mid 0.05
_exptl_crystal_size_min 0.02
_refine_diff_density_max 0.631
_refine_diff_density_min -1.346
_refine_ls_extinction_coef 0.0042(10)
_refine_ls_extinction_method 'SHELXL97 (Sheldrick, 1997)'
_refine_ls_goodness_of_fit_ref 1.255
_refine_ls_matrix_type full
_refine_ls_number_parameters 8
_refine_ls_number_reflns 87
_refine_ls_number_restraints 0
_refine_ls_restrained_S_all 1.255
_refine_ls_R_factor_all 0.0138
_refine_ls_R_factor_gt 0.0138
_refine_ls_shift/su_max 0.000
_refine_ls_shift/su_mean 0.000
_refine_ls_structure_factor_coef Fsqd
_refine_ls_weighting_details 'calc w = 1/[\s^2^(Fo^2^)+(0.0158P)^2^+2.224P] where P=(Fo^2^+2Fc^2^)/3'
_refine_ls_weighting_scheme calc
_refine_ls_wR_factor_gt 0.0365
_refine_ls_wR_factor_ref 0.0365
_reflns_number_gt 87
_reflns_number_total 87
_reflns_threshold_expression I>2\s(I)
_cod_data_source_file mg2006.cif
_cod_data_source_block I
_cod_database_code 2211527
_cod_database_fobs_code 2211527

loop_
_symmetry_equiv_pos_as_xyz
'x, y, z'
'-x, -y, z'
'-y, x, z'
'y, -x, z'
'-x, y, -z'
'x, -y, -z'
'y, x, -z'
'-y, -x, -z'
'x+1/2, y+1/2, z+1/2'
'-x+1/2, -y+1/2, z+1/2'
'-y+1/2, x+1/2, z+1/2'
'y+1/2, -x+1/2, z+1/2'
'-x+1/2, y+1/2, -z+1/2'
'x+1/2, -y+1/2, -z+1/2'
'y+1/2, x+1/2, -z+1/2'
'-y+1/2, -x+1/2, -z+1/2'
'-x, -y, -z'
'x, y, -z'
'y, -x, -z'
'-y, x, -z'
'x, -y, z'
'-x, y, z'
'-y, -x, z'
'y, x, z'
'-x+1/2, -y+1/2, -z+1/2'
'x+1/2, y+1/2, -z+1/2'
'y+1/2, -x+1/2, -z+1/2'
'-y+1/2, x+1/2, -z+1/2'
'x+1/2, -y+1/2, z+1/2'
'-x+1/2, y+1/2, z+1/2'
'-y+1/2, -x+1/2, z+1/2'
'y+1/2, x+1/2, z+1/2'

loop_
_atom_site_type_symbol
_atom_site_label
_atom_site_fract_x
_atom_site_fract_y
_atom_site_fract_z
_atom_site_U_iso_or_equiv
_atom_site_adp_type
_atom_site_calc_flag
_atom_site_refinement_flags
_atom_site_occupancy
Er Er 0.0000 0.0000 0.0000 0.00408(19) Uani d S 1
Ni Ni 0.0000 0.5000 0.2500 0.0063(3) Uani d S 1
Si Si 0.0000 0.0000 0.3745(3) 0.0056(5) Uani d S 1

loop_
_atom_site_aniso_label
_atom_site_aniso_U_11
_atom_site_aniso_U_22
_atom_site_aniso_U_33
_atom_site_aniso_U_12
_atom_site_aniso_U_13
_atom_site_aniso_U_23
Er 0.0034(2) 0.0034(2) 0.0055(3) 0.000 0.000 0.000
Ni 0.0059(4) 0.0059(4) 0.0070(5) 0.000 0.000 0.000
Si 0.0050(7) 0.0050(7) 0.0068(10) 0.000 0.000 0.000

loop_
_atom_type_symbol
_atom_type_description
_atom_type_scat_dispersion_real
_atom_type_scat_dispersion_imag
_atom_type_scat_source
Si Si 0.0817 0.0704 'International Tables Vol C Tables 4.2.6.8 and 6.1.1.4'
Ni Ni 0.3393 1.1124 'International Tables Vol C Tables 4.2.6.8 and 6.1.1.4'
Er Er -0.2586 4.9576 'International Tables Vol C Tables 4.2.6.8 and 6.1.1.4'

loop_
_geom_angle_atom_site_label_1
_geom_angle_atom_site_label_2
_geom_angle_atom_site_label_3
_geom_angle_site_symmetry_1
_geom_angle_site_symmetry_3
_geom_angle
_geom_angle_publ_flag
Si Er Si 25 9_444 180.00(9) n
Si Er Si 25 25_445 133.52(9) n
Si Er Si 9_444 25_445 46.48(9) n
Si Er Si 25 9_554 46.48(9) n
Si Er Si 9_444 9_554 133.52(9) n
Si Er Si 25_445 9_554 180.0 n
Si Er Si 25 25_455 81.04(3) n
Si Er Si 9_444 25_455 98.96(3) n
Si Er Si 25_445 25_455 81.04(3) n
Si Er Si 9_554 25_455 98.96(3) n
Si Er Si 25 25_545 81.04(3) n
Si Er Si 9_444 25_545 98.96(3) n
Si Er Si 25_445 25_545 81.04(3) n
Si Er Si 9_554 25_545 98.96(3) n
Si Er Si 25_455 25_545 133.52(9) n
Si Er Si 25 9_454 98.96(3) n
Si Er Si 9_444 9_454 81.04(3) n
Si Er Si 25_445 9_454 98.96(3) n
Si Er Si 9_554 9_454 81.04(3) n
Si Er Si 25_455 9_454 46.48(9) n
Si Er Si 25_545 9_454 180.0 n
Si Er Si 25 9_544 98.96(3) n
Si Er Si 9_444 9_544 81.04(3) n
Si Er Si 25_445 9_544 98.96(3) n
Si Er Si 9_554 9_544 81.04(3) n
Si Er Si 25_455 9_544 180.0 n
Si Er Si 25_545 9_544 46.48(9) n
Si Er Si 9_454 9_544 133.52(9) n
Si Er Ni 25 . 44.11(3) n
Si Er Ni 9_444 . 135.89(3) n
Si Er Ni 25_445 . 96.30(4) n
Si Er Ni 9_554 . 83.70(4) n
Si Er Ni 25_455 . 44.11(3) n
Si Er Ni 25_545 . 96.30(4) n
Si Er Ni 9_454 . 83.70(4) n
Si Er Ni 9_544 . 135.89(3) n
Si Er Ni 25 17 135.89(3) n
Si Er Ni 9_444 17 44.11(3) n
Si Er Ni 25_445 17 83.70(4) n
Si Er Ni 9_554 17 96.30(4) n
Si Er Ni 25_455 17 135.89(3) n
Si Er Ni 25_545 17 83.70(4) n
Si Er Ni 9_454 17 96.30(4) n
Si Er Ni 9_544 17 44.11(3) n
Ni Er Ni . 17 180.0 n
Si Er Ni 25 9_444 135.89(3) n
Si Er Ni 9_444 9_444 44.11(3) n
Si Er Ni 25_445 9_444 83.70(4) n
Si Er Ni 9_554 9_444 96.30(4) n
Si Er Ni 25_455 9_444 83.70(4) n
Si Er Ni 25_545 9_444 135.89(3) n
Si Er Ni 9_454 9_444 44.11(3) n
Si Er Ni 9_544 9_444 96.30(4) n
Ni Er Ni . 9_444 126.456(12) n
Ni Er Ni 17 9_444 53.544(12) n
Si Er Ni 25 25 44.11(3) n
Si Er Ni 9_444 25 135.89(3) n
Si Er Ni 25_445 25 96.30(4) n
Si Er Ni 9_554 25 83.70(4) n
Si Er Ni 25_455 25 96.30(4) n
Si Er Ni 25_545 25 44.11(3) n
Si Er Ni 9_454 25 135.89(3) n
Si Er Ni 9_544 25 83.70(4) n
Ni Er Ni . 25 53.544(12) n
Ni Er Ni 17 25 126.456(12) n
Ni Er Ni 9_444 25 180.0 n
Si Ni Si 25_455 1_565 105.46(5) n
Si Ni Si 25_455 25 117.84(11) n
Si Ni Si 1_565 25 105.46(5) n
Si Ni Si 25_455 . 105.46(5) n
Si Ni Si 1_565 . 117.84(11) n
Si Ni Si 25 . 105.46(5) n
Si Ni Ni 25_455 25_565 127.27(2) n
Si Ni Ni 1_565 25_565 52.73(2) n
Si Ni Ni 25 25_565 52.73(2) n
Si Ni Ni . 25_565 127.27(2) n
Si Ni Ni 25_455 25_455 52.73(2) n
Si Ni Ni 1_565 25_455 127.27(2) n
Si Ni Ni 25 25_455 127.27(2) n
Si Ni Ni . 25_455 52.73(2) n
Ni Ni Ni 25_565 25_455 180.0 n
Si Ni Ni 25_455 25_465 52.73(2) n
Si Ni Ni 1_565 25_465 52.73(2) n
Si Ni Ni 25 25_465 127.27(2) n
Si Ni Ni . 25_465 127.27(2) n
Ni Ni Ni 25_565 25_465 90.0 n
Ni Ni Ni 25_455 25_465 90.0 n
Si Ni Ni 25_455 25 127.27(2) n
Si Ni Ni 1_565 25 127.27(2) n
Si Ni Ni 25 25 52.73(2) n
Si Ni Ni . 25 52.73(2) n
Ni Ni Ni 25_565 25 90.0 n
Ni Ni Ni 25_455 25 90.0 n
Ni Ni Ni 25_465 25 180.0 n
Si Ni Er 25_455 . 66.55(4) n
Si Ni Er 1_565 . 160.65(5) n
Si Ni Er 25 . 66.55(4) n
Si Ni Er . . 81.51(6) n
Ni Ni Er 25_565 . 116.772(6) n
Ni Ni Er 25_455 . 63.228(6) n
Ni Ni Er 25_465 . 116.772(6) n
Ni Ni Er 25 . 63.228(6) n
Si Ni Er 25_455 9 160.65(5) n
Si Ni Er 1_565 9 66.55(4) n
Si Ni Er 25 9 81.51(6) n
Si Ni Er . 9 66.55(4) n
Ni Ni Er 25_565 9 63.228(6) n
Ni Ni Er 25_455 9 116.772(6) n
Ni Ni Er 25_465 9 116.772(6) n
Ni Ni Er 25 9 63.228(6) n
Er Ni Er . 9 126.456(12) n
Si Ni Er 25_455 1_565 66.55(4) n
Si Ni Er 1_565 1_565 81.51(6) n
Si Ni Er 25 1_565 66.55(4) n
Si Ni Er . 1_565 160.65(5) n
Ni Ni Er 25_565 1_565 63.228(6) n
Ni Ni Er 25_455 1_565 116.772(6) n
Ni Ni Er 25_465 1_565 63.228(6) n
Ni Ni Er 25 1_565 116.772(6) n
Er Ni Er . 1_565 79.140(19) n
Er Ni Er 9 1_565 126.456(12) n
Si Ni Er 25_455 9_455 81.51(6) n
Si Ni Er 1_565 9_455 66.55(4) n
Si Ni Er 25 9_455 160.65(5) n
Si Ni Er . 9_455 66.55(4) n
Ni Ni Er 25_565 9_455 116.772(6) n
Ni Ni Er 25_455 9_455 63.228(6) n
Ni Ni Er 25_465 9_455 63.228(6) n
Ni Ni Er 25 9_455 116.772(6) n
Er Ni Er . 9_455 126.456(12) n
Er Ni Er 9 9_455 79.140(19) n
Er Ni Er 1_565 9_455 126.456(12) n
Ni Si Ni 25_455 1_545 74.54(5) n
Ni Si Ni 25_455 25 117.84(11) n
Ni Si Ni 1_545 25 74.54(5) n
Ni Si Ni 25_455 . 74.54(5) n
Ni Si Ni 1_545 . 117.84(11) n
Ni Si Ni 25 . 74.54(5) n
Ni Si Si 25_455 17_556 121.08(5) n
Ni Si Si 1_545 17_556 121.08(5) n
Ni Si Si 25 17_556 121.08(5) n
Ni Si Si . 17_556 121.08(5) n
Ni Si Er 25_455 9 139.478(16) n
Ni Si Er 1_545 9 139.478(16) n
Ni Si Er 25 9 69.344(13) n
Ni Si Er . 9 69.344(13) n
Si Si Er 17_556 9 66.76(4) n
Ni Si Er 25_455 9_445 69.344(13) n
Ni Si Er 1_545 9_445 69.344(13) n
Ni Si Er 25 9_445 139.478(16) n
Ni Si Er . 9_445 139.478(16) n
Si Si Er 17_556 9_445 66.76(4) n
Er Si Er 9 9_445 133.52(9) n
Ni Si Er 25_455 9_455 69.344(13) n
Ni Si Er 1_545 9_455 139.478(16) n
Ni Si Er 25 9_455 139.478(16) n
Ni Si Er . 9_455 69.344(13) n
Si Si Er 17_556 9_455 66.76(4) n
Er Si Er 9 9_455 81.04(3) n
Er Si Er 9_445 9_455 81.04(3) n
Ni Si Er 25_455 9_545 139.478(16) n
Ni Si Er 1_545 9_545 69.344(13) n
Ni Si Er 25 9_545 69.344(13) n
Ni Si Er . 9_545 139.478(16) n
Si Si Er 17_556 9_545 66.76(4) n
Er Si Er 9 9_545 81.04(3) n
Er Si Er 9_445 9_545 81.04(3) n
Er Si Er 9_455 9_545 133.52(9) n

loop_
_geom_bond_atom_site_label_1
_geom_bond_atom_site_label_2
_geom_bond_site_symmetry_2
_geom_bond_distance
_geom_bond_publ_flag
Er Si 25 3.0344(11) y
Er Si 9_444 3.0344(11) n
Er Si 25_445 3.0344(11) n
Er Si 9_554 3.0344(11) n
Er Si 25_455 3.0344(11) n
Er Si 25_545 3.0344(11) n
Er Si 9_454 3.0344(11) n
Er Si 9_544 3.0344(11) n
Er Ni . 3.0950(5) y
Er Ni 17 3.0950(5) n
Er Ni 9_444 3.0950(5) n
Er Ni 25 3.0950(5) n
Ni Si 25_455 2.3020(13) y
Ni Si 1_565 2.3020(13) n
Ni Si 25 2.3020(13) n
Ni Si . 2.3020(13) n
Ni Ni 25_565 2.7882(6) y
Ni Ni 25_455 2.7882(6) n
Ni Ni 25_465 2.7882(6) n
Ni Ni 25 2.7882(6) n
Ni Er 9 3.0950(5) n
Ni Er 1_565 3.0950(5) n
Ni Er 9_455 3.0950(5) n
Si Ni 25_455 2.3020(13) n
Si Ni 1_545 2.3020(13) n
Si Ni 25 2.3020(13) n
Si Si 17_556 2.395(5) y
Si Er 9 3.0344(11) n
Si Er 9_445 3.0344(11) n
Si Er 9_455 3.0344(11) n
Si Er 9_545 3.0344(11) n
